data_7715094
loop_
_publ_author_name
'Itoh, Chisa'
'Yoshino, Haruka'
'Kitayama, Taku'
'Kosaka, Wataru'
'Miyasaka, Hitoshi'

_publ_section_title
;
 Post-synthetic molecular modifications based on Schiff base condensation
 reactions for designing functional paddlewheel diruthenium(II,II)
 complexes.
;
_journal_issue 2
_journal_name_full 'Dalton transactions (Cambridge, England : 2003)'
_journal_page_first 444
_journal_page_last 448
_journal_paper_doi 10.1039/d3dt03535b
_journal_volume 53
_journal_year 2024
_chemical_formula_moiety 'C40 H36 O14 Ru2, 2(C4 H8 O)'
_chemical_formula_sum 'C48 H52 O16 Ru2'
_chemical_formula_weight 1087.03
_space_group_crystal_system triclinic
_space_group_IT_number 2
_space_group_name_Hall '-P 1'
_space_group_name_H-M_alt 'P -1'
_atom_sites_solution_hydrogens geom
_atom_sites_solution_primary iterative
_audit_creation_date 2023-07-05
_audit_creation_method
;
Olex2 1.2
(compiled 2018.05.29 svn.r3508 for OlexSys, GUI svn.r5506)
;
_audit_update_record
;
2023-12-25 deposited with the CCDC.	2024-01-12 downloaded from the CCDC.
;
_cell_angle_alpha 63.205(4)
_cell_angle_beta 71.840(3)
_cell_angle_gamma 71.697(3)
_cell_formula_units_Z 1
_cell_length_a 10.1030(3)
_cell_length_b 11.3908(4)
_cell_length_c 11.9634(5)
_cell_measurement_reflns_used 13140
_cell_measurement_temperature 102
_cell_measurement_theta_max 30.9940
_cell_measurement_theta_min 2.1650
_cell_volume 1143.02(8)
_computing_cell_refinement 'CrysAlisPro 1.171.41.89a (Rigaku OD, 2020)'
_computing_data_collection 'CrysAlisPro 1.171.41.89a (Rigaku OD, 2020)'
_computing_data_reduction 'CrysAlisPro 1.171.41.89a (Rigaku OD, 2020)'
_computing_molecular_graphics 'Olex2 (Dolomanov et al., 2009)'
_computing_publication_material 'Olex2 (Dolomanov et al., 2009)'
_computing_structure_refinement 'ShelXL (Sheldrick, 2015)'
_computing_structure_solution 'olex2.solve (Bourhis et al., 2015)'
_diffrn_ambient_temperature 102
_diffrn_detector 'Hybrid Pixel Array Detector'
_diffrn_detector_area_resol_mean 10.0000
_diffrn_detector_type HyPix
_diffrn_measured_fraction_theta_full 0.997
_diffrn_measured_fraction_theta_max 0.981
_diffrn_measurement_details
;
List of Runs (angles in degrees, time in seconds):

  # Type    Start    End  Width  t~exp~   \w     \q     \k     \f   Frames
#--------------------------------------------------------------------------
  1  \w    -10.00  36.00   0.50    2.26    --    4.13 -99.00-117.00   92
  2  \w    -11.00  15.00   0.50    2.26    --    4.13 -99.00 -60.00   52
  3  \w      4.00  30.00   0.50    2.26    --    4.13 -99.00 -30.00   52
  4  \w     -6.00  34.00   0.50    2.26    --    4.13 -99.00  60.00   80
  5  \w     -1.00  35.00   0.50    2.26    --    4.13 -99.00 120.00   72
  6  \w    -68.00  18.00   0.50    2.26    --    4.13 -57.00 150.00  172
  7  \w    -27.00  14.00   0.50    2.26    --    4.13 -38.00 -90.00   82
  8  \w    -64.00 -20.00   0.50    2.26    --   -3.81 -77.00 -60.00   88
  9  \w    -16.00  18.00   0.50    2.26    --   -3.81 -77.00 -60.00   68
 10  \w     -8.00  58.00   0.50    2.26    --   -3.81  19.00 120.00  132
;
_diffrn_measurement_device 'four-circle diffractometer'
_diffrn_measurement_device_type 'ROD, Synergy Custom system, HyPix'
_diffrn_measurement_method '\w scans'
_diffrn_orient_matrix_type 'CrysAlisPro convention (1999,Acta A55,543-557)'
_diffrn_orient_matrix_UB_11 0.0183640000
_diffrn_orient_matrix_UB_12 -0.0711224000
_diffrn_orient_matrix_UB_13 0.0286528000
_diffrn_orient_matrix_UB_21 -0.0008294000
_diffrn_orient_matrix_UB_22 -0.0036205000
_diffrn_orient_matrix_UB_23 -0.0574264000
_diffrn_orient_matrix_UB_31 0.0732117000
_diffrn_orient_matrix_UB_32 0.0027635000
_diffrn_orient_matrix_UB_33 -0.0218679000
_diffrn_radiation_monochromator mirror
_diffrn_radiation_probe x-ray
_diffrn_radiation_type MoK\a
_diffrn_radiation_wavelength 0.71073
_diffrn_reflns_av_R_equivalents 0.0335
_diffrn_reflns_av_unetI/netI 0.0300
_diffrn_reflns_Laue_measured_fraction_full 0.997
_diffrn_reflns_Laue_measured_fraction_max 0.981
_diffrn_reflns_limit_h_max 12
_diffrn_reflns_limit_h_min -13
_diffrn_reflns_limit_k_max 14
_diffrn_reflns_limit_k_min -14
_diffrn_reflns_limit_l_max 14
_diffrn_reflns_limit_l_min -15
_diffrn_reflns_number 17717
_diffrn_reflns_point_group_measured_fraction_full 0.997
_diffrn_reflns_point_group_measured_fraction_max 0.981
_diffrn_reflns_theta_full 25.242
_diffrn_reflns_theta_max 27.499
_diffrn_reflns_theta_min 2.607
_diffrn_source 'Rotating-anode X-ray tube'
_diffrn_source_type 'Rigaku (Mo) X-ray Source'
_exptl_absorpt_coefficient_mu 0.734
_exptl_absorpt_correction_T_max 1.00000
_exptl_absorpt_correction_T_min 0.56659
_exptl_absorpt_correction_type multi-scan
_exptl_absorpt_process_details
;
CrysAlisPro 1.171.41.89a (Rigaku Oxford Diffraction, 2020)
Empirical absorption correction using spherical harmonics,
implemented in SCALE3 ABSPACK scaling algorithm.
;
_exptl_crystal_colour brown
_exptl_crystal_colour_primary brown
_exptl_crystal_density_diffrn 1.579
_exptl_crystal_description needle
_exptl_crystal_F_000 556
_exptl_crystal_size_max 0.6
_exptl_crystal_size_mid 0.05
_exptl_crystal_size_min 0.05
_refine_diff_density_max 0.624
_refine_diff_density_min -0.838
_refine_diff_density_rms 0.087
_refine_ls_extinction_method none
_refine_ls_goodness_of_fit_ref 1.067
_refine_ls_hydrogen_treatment constr
_refine_ls_matrix_type full
_refine_ls_number_parameters 298
_refine_ls_number_reflns 5149
_refine_ls_number_restraints 0
_refine_ls_restrained_S_all 1.067
_refine_ls_R_factor_all 0.0297
_refine_ls_R_factor_gt 0.0249
_refine_ls_shift/su_max 0.001
_refine_ls_shift/su_mean 0.000
_refine_ls_structure_factor_coef Fsqd
_refine_ls_weighting_details 'w=1/[\s^2^(Fo^2^)+(0.0312P)^2^+0.5537P] where P=(Fo^2^+2Fc^2^)/3'
_refine_ls_weighting_scheme calc
_refine_ls_wR_factor_gt 0.0619
_refine_ls_wR_factor_ref 0.0635
_reflns_Friedel_coverage 0.000
_reflns_number_gt 4679
_reflns_number_total 5149
_reflns_threshold_expression 'I > 2\s(I)'
_cod_data_source_file d3dt03535b2.cif
_cod_data_source_block Ru-p-CHO
_cod_database_code 7715094
_shelx_shelxl_version_number 2018/3
_chemical_oxdiff_usercomment 'Brown needle'
_shelx_space_group_comment
;
The symmetry employed for this shelxl refinement is uniquely defined
by the following loop, which should always be used as a source of
symmetry information in preference to the above space-group names.
They are only intended as comments.
;
_shelx_estimated_absorpt_t_max 0.964
_shelx_estimated_absorpt_t_min 0.667
_diffrn_oxdiff_digest_frames
;
01f0c5f69b8e8e54154674dcc8802ab9a9000268959
;
_reflns_odcompleteness_completeness 99.87
_reflns_odcompleteness_iscentric 1
_reflns_odcompleteness_theta 26.32
_olex2_refinement_description
;
1. Fixed Uiso
 At 1.2 times of:
  All C(H) groups, All C(H,H) groups
2.a Secondary CH2 refined with riding coordinates:
 C17(H17A,H17B), C18(H18A,H18B), C19(H19A,H19B), C20(H20A,H20B), C21(H21A,
 H21B), C22(H22A,H22B), C23(H23A,H23B), C24(H24A,H24B)
2.b Aromatic/amide H refined with riding coordinates:
 C3(H3), C4(H4), C6(H6), C7(H7), C8(H8), C11(H11), C12(H12), C14(H14),
 C15(H15), C16(H16)
;
_olex2_submission_special_instructions 'No special instructions were received'
_oxdiff_exptl_absorpt_empirical_details
;
Empirical correction (ABSPACK) includes:
- Absorption correction using spherical harmonics
- Frame scaling
;
_oxdiff_exptl_absorpt_empirical_full_max 1.504
_oxdiff_exptl_absorpt_empirical_full_min 0.703

loop_
_space_group_symop_operation_xyz
'x, y, z'
'-x, -y, -z'

loop_
_atom_site_label
_atom_site_type_symbol
_atom_site_fract_x
_atom_site_fract_y
_atom_site_fract_z
_atom_site_U_iso_or_equiv
_atom_site_adp_type
_atom_site_occupancy
_atom_site_site_symmetry_order
_atom_site_calc_flag
_atom_site_refinement_flags_posn
_atom_site_refinement_flags_adp
_atom_site_refinement_flags_occupancy
_atom_site_disorder_assembly
_atom_site_disorder_group
Ru1 Ru 0.44197(2) 0.42527(2) 0.58709(2) 0.01365(6) Uani 1 1 d . . . . .
O1 O 0.30340(13) 0.45096(12) 0.47971(11) 0.0164(2) Uani 1 1 d . . . . .
O2 O 0.41609(13) 0.60083(13) 0.30692(11) 0.0174(3) Uani 1 1 d . . . . .
O3 O -0.09474(17) 0.67406(18) -0.02233(14) 0.0396(4) Uani 1 1 d . . . . .
O4 O 0.57362(13) 0.27161(12) 0.53506(12) 0.0176(3) Uani 1 1 d . . . . .
O5 O 0.68800(13) 0.41810(12) 0.36103(12) 0.0169(2) Uani 1 1 d . . . . .
O6 O 1.08603(16) -0.26236(15) 0.42387(15) 0.0345(3) Uani 1 1 d . . . . .
O7 O 0.32586(13) 0.25646(13) 0.75420(12) 0.0213(3) Uani 1 1 d . . . . .
C1 C 0.31810(18) 0.53364(17) 0.36393(16) 0.0163(3) Uani 1 1 d . . . . .
C2 C 0.21270(18) 0.55168(18) 0.29078(16) 0.0169(3) Uani 1 1 d . . . . .
C3 C 0.10611(19) 0.47739(18) 0.35065(17) 0.0188(4) Uani 1 1 d . . . . .
H3 H 0.101988 0.414629 0.436786 0.023 Uiso 1 1 calc R . . . .
C4 C 0.00592(19) 0.49507(19) 0.28446(18) 0.0208(4) Uani 1 1 d . . . . .
H4 H -0.067680 0.445235 0.325595 0.025 Uiso 1 1 calc R . . . .
C5 C 0.01302(19) 0.58568(19) 0.15793(17) 0.0208(4) Uani 1 1 d . . . . .
C6 C -0.0939(2) 0.6011(2) 0.08842(19) 0.0256(4) Uani 1 1 d . . . . .
H6 H -0.166390 0.550238 0.134014 0.031 Uiso 1 1 calc R . . . .
C7 C 0.1195(2) 0.6611(2) 0.09789(18) 0.0247(4) Uani 1 1 d . . . . .
H7 H 0.123568 0.723810 0.011733 0.030 Uiso 1 1 calc R . . . .
C8 C 0.21891(19) 0.6443(2) 0.16410(18) 0.0220(4) Uani 1 1 d . . . . .
H8 H 0.291247 0.695621 0.123624 0.026 Uiso 1 1 calc R . . . .
C9 C 0.67064(18) 0.29968(18) 0.43545(16) 0.0165(3) Uani 1 1 d . . . . .
C10 C 0.77185(19) 0.18481(18) 0.40678(17) 0.0187(4) Uani 1 1 d . . . . .
C11 C 0.7628(2) 0.05272(19) 0.49480(19) 0.0233(4) Uani 1 1 d . . . . .
H11 H 0.688818 0.037635 0.568764 0.028 Uiso 1 1 calc R . . . .
C12 C 0.8608(2) -0.0551(2) 0.47429(19) 0.0243(4) Uani 1 1 d . . . . .
H12 H 0.854867 -0.144043 0.534457 0.029 Uiso 1 1 calc R . . . .
C13 C 0.9686(2) -0.0332(2) 0.36513(19) 0.0235(4) Uani 1 1 d . . . . .
C14 C 1.0790(2) -0.1480(2) 0.3473(2) 0.0288(4) Uani 1 1 d . . . . .
H14 H 1.148803 -0.130394 0.270340 0.035 Uiso 1 1 calc R . . . .
C15 C 0.9755(2) 0.0968(2) 0.27595(19) 0.0251(4) Uani 1 1 d . . . . .
H15 H 1.047480 0.111308 0.200492 0.030 Uiso 1 1 calc R . . . .
C16 C 0.8779(2) 0.20566(19) 0.29653(18) 0.0226(4) Uani 1 1 d . . . . .
H16 H 0.883348 0.294376 0.235417 0.027 Uiso 1 1 calc R . . . .
C17 C 0.2637(2) 0.1824(2) 0.7181(2) 0.0302(4) Uani 1 1 d . . . . .
H17A H 0.333396 0.149874 0.653754 0.036 Uiso 1 1 calc R . . . .
H17B H 0.178454 0.239975 0.681963 0.036 Uiso 1 1 calc R . . . .
C18 C 0.2237(3) 0.0648(2) 0.8411(2) 0.0404(6) Uani 1 1 d . . . . .
H18A H 0.242004 -0.017268 0.824799 0.048 Uiso 1 1 calc R . . . .
H18B H 0.121994 0.085545 0.880618 0.048 Uiso 1 1 calc R . . . .
C19 C 0.3199(3) 0.0467(2) 0.9274(2) 0.0401(6) Uani 1 1 d . . . . .
H19A H 0.262349 0.060682 1.005802 0.048 Uiso 1 1 calc R . . . .
H19B H 0.381008 -0.044389 0.952090 0.048 Uiso 1 1 calc R . . . .
C20 C 0.4095(2) 0.1535(2) 0.8461(2) 0.0325(5) Uani 1 1 d . . . . .
H20A H 0.427400 0.190424 0.899495 0.039 Uiso 1 1 calc R . . . .
H20B H 0.502006 0.115463 0.802329 0.039 Uiso 1 1 calc R . . . .
O8 O -0.4354(2) 0.88001(19) -0.25203(18) 0.0494(5) Uani 1 1 d . . . . .
C21 C -0.3435(3) 0.7872(3) -0.1693(2) 0.0437(6) Uani 1 1 d . . . . .
H21A H -0.334183 0.825548 -0.113160 0.052 Uiso 1 1 calc R . . . .
H21B H -0.247869 0.763618 -0.218819 0.052 Uiso 1 1 calc R . . . .
C22 C -0.4092(3) 0.6636(3) -0.0902(2) 0.0459(6) Uani 1 1 d . . . . .
H22A H -0.459179 0.661749 -0.004090 0.055 Uiso 1 1 calc R . . . .
H22B H -0.335940 0.580106 -0.081406 0.055 Uiso 1 1 calc R . . . .
C23 C -0.5149(3) 0.6809(3) -0.1687(3) 0.0444(6) Uani 1 1 d . . . . .
H23A H -0.498300 0.600003 -0.186515 0.053 Uiso 1 1 calc R . . . .
H23B H -0.614578 0.698942 -0.123474 0.053 Uiso 1 1 calc R . . . .
C24 C -0.4824(3) 0.8001(3) -0.2899(3) 0.0504(7) Uani 1 1 d . . . . .
H24A H -0.406932 0.771317 -0.353846 0.060 Uiso 1 1 calc R . . . .
H24B H -0.568435 0.850846 -0.326899 0.060 Uiso 1 1 calc R . . . .

loop_
_atom_site_aniso_label
_atom_site_aniso_U_11
_atom_site_aniso_U_22
_atom_site_aniso_U_33
_atom_site_aniso_U_23
_atom_site_aniso_U_13
_atom_site_aniso_U_12
Ru1 0.01172(8) 0.01478(8) 0.01320(8) -0.00392(6) -0.00250(5) -0.00345(5)
O1 0.0151(6) 0.0184(6) 0.0155(6) -0.0041(5) -0.0046(5) -0.0056(5)
O2 0.0153(6) 0.0206(6) 0.0152(6) -0.0040(5) -0.0032(5) -0.0068(5)
O3 0.0387(9) 0.0549(11) 0.0213(7) 0.0008(7) -0.0138(6) -0.0209(8)
O4 0.0154(6) 0.0162(6) 0.0186(6) -0.0066(5) -0.0006(5) -0.0031(5)
O5 0.0153(6) 0.0169(6) 0.0169(6) -0.0061(5) -0.0016(5) -0.0036(5)
O6 0.0357(8) 0.0267(8) 0.0373(9) -0.0146(7) -0.0025(7) -0.0029(6)
O7 0.0200(6) 0.0212(7) 0.0182(6) -0.0022(5) -0.0037(5) -0.0071(5)
C1 0.0144(8) 0.0162(8) 0.0179(8) -0.0084(7) -0.0030(6) -0.0001(6)
C2 0.0143(8) 0.0199(8) 0.0166(8) -0.0083(7) -0.0031(6) -0.0019(6)
C3 0.0192(8) 0.0210(9) 0.0149(8) -0.0046(7) -0.0040(7) -0.0056(7)
C4 0.0178(9) 0.0249(9) 0.0204(9) -0.0073(7) -0.0032(7) -0.0084(7)
C5 0.0176(8) 0.0259(9) 0.0193(9) -0.0089(7) -0.0046(7) -0.0042(7)
C6 0.0229(9) 0.0336(11) 0.0214(9) -0.0088(8) -0.0048(7) -0.0096(8)
C7 0.0236(9) 0.0306(10) 0.0164(9) -0.0036(8) -0.0046(7) -0.0089(8)
C8 0.0187(9) 0.0262(10) 0.0198(9) -0.0051(7) -0.0032(7) -0.0093(7)
C9 0.0146(8) 0.0194(8) 0.0171(8) -0.0071(7) -0.0057(6) -0.0030(7)
C10 0.0168(8) 0.0208(9) 0.0202(9) -0.0090(7) -0.0052(7) -0.0030(7)
C11 0.0222(9) 0.0228(9) 0.0228(9) -0.0088(8) 0.0001(7) -0.0067(7)
C12 0.0260(10) 0.0198(9) 0.0248(10) -0.0066(8) -0.0044(8) -0.0054(8)
C13 0.0231(9) 0.0239(10) 0.0250(9) -0.0110(8) -0.0052(7) -0.0041(8)
C14 0.0295(11) 0.0270(10) 0.0286(10) -0.0139(9) -0.0024(8) -0.0030(8)
C15 0.0241(10) 0.0261(10) 0.0218(9) -0.0103(8) 0.0013(7) -0.0055(8)
C16 0.0253(9) 0.0196(9) 0.0206(9) -0.0062(7) -0.0032(7) -0.0056(7)
C17 0.0327(11) 0.0301(11) 0.0316(11) -0.0088(9) -0.0069(9) -0.0159(9)
C18 0.0381(13) 0.0308(12) 0.0455(14) -0.0034(10) -0.0081(10) -0.0163(10)
C19 0.0515(15) 0.0312(12) 0.0282(11) 0.0010(9) -0.0073(10) -0.0161(11)
C20 0.0337(11) 0.0304(11) 0.0261(10) -0.0009(9) -0.0115(9) -0.0073(9)
O8 0.0594(11) 0.0447(10) 0.0470(10) -0.0044(8) -0.0229(9) -0.0229(9)
C21 0.0372(13) 0.0613(17) 0.0333(12) -0.0125(12) -0.0106(10) -0.0165(12)
C22 0.0545(16) 0.0375(13) 0.0365(13) -0.0130(11) -0.0058(11) -0.0030(11)
C23 0.0406(13) 0.0457(14) 0.0526(15) -0.0264(12) 0.0032(11) -0.0177(11)
C24 0.0537(16) 0.0641(18) 0.0451(15) -0.0174(13) -0.0176(12) -0.0257(14)

loop_
_atom_type_symbol
_atom_type_description
_atom_type_scat_dispersion_real
_atom_type_scat_dispersion_imag
_atom_type_scat_source
C C 0.0033 0.0016 'International Tables Vol C Tables 4.2.6.8 and 6.1.1.4'
H H 0.0000 0.0000 'International Tables Vol C Tables 4.2.6.8 and 6.1.1.4'
O O 0.0106 0.0060 'International Tables Vol C Tables 4.2.6.8 and 6.1.1.4'
Ru Ru -1.2594 0.8363 'International Tables Vol C Tables 4.2.6.8 and 6.1.1.4'

loop_
_geom_angle_atom_site_label_1
_geom_angle_atom_site_label_2
_geom_angle_atom_site_label_3
_geom_angle
_geom_angle_site_symmetry_1
_geom_angle_site_symmetry_3
_geom_angle_publ_flag
Ru1 Ru1 O7 173.70(3) 2_666 . ?
O1 Ru1 Ru1 89.12(3) . 2_666 ?
O1 Ru1 O2 179.18(5) . 2_666 ?
O1 Ru1 O4 90.17(5) . . ?
O1 Ru1 O5 90.52(5) . 2_666 ?
O1 Ru1 O7 87.36(5) . . ?
O2 Ru1 Ru1 90.30(3) 2_666 2_666 ?
O2 Ru1 O5 90.07(5) 2_666 2_666 ?
O2 Ru1 O7 93.16(5) 2_666 . ?
O4 Ru1 Ru1 89.77(3) . 2_666 ?
O4 Ru1 O2 89.24(5) . 2_666 ?
O4 Ru1 O5 179.01(4) . 2_666 ?
O4 Ru1 O7 85.01(5) . . ?
O5 Ru1 Ru1 89.52(3) 2_666 2_666 ?
O5 Ru1 O7 95.73(5) 2_666 . ?
C1 O1 Ru1 118.98(11) . . ?
C1 O2 Ru1 117.03(11) . 2_666 ?
C9 O4 Ru1 118.58(11) . . ?
C9 O5 Ru1 117.70(11) . 2_666 ?
C17 O7 Ru1 117.11(11) . . ?
C20 O7 Ru1 116.06(11) . . ?
C20 O7 C17 104.49(15) . . ?
O1 C1 O2 124.54(16) . . ?
O1 C1 C2 117.08(15) . . ?
O2 C1 C2 118.38(15) . . ?
C3 C2 C1 119.33(15) . . ?
C3 C2 C8 120.20(16) . . ?
C8 C2 C1 120.46(16) . . ?
C2 C3 H3 120.1 . . ?
C4 C3 C2 119.89(16) . . ?
C4 C3 H3 120.1 . . ?
C3 C4 H4 120.0 . . ?
C3 C4 C5 120.05(17) . . ?
C5 C4 H4 120.0 . . ?
C4 C5 C6 119.06(17) . . ?
C4 C5 C7 120.12(17) . . ?
C7 C5 C6 120.82(17) . . ?
O3 C6 C5 124.24(18) . . ?
O3 C6 H6 117.9 . . ?
C5 C6 H6 117.9 . . ?
C5 C7 H7 120.1 . . ?
C8 C7 C5 119.89(17) . . ?
C8 C7 H7 120.1 . . ?
C2 C8 H8 120.1 . . ?
C7 C8 C2 119.83(17) . . ?
C7 C8 H8 120.1 . . ?
O4 C9 O5 124.29(16) . . ?
O4 C9 C10 117.12(15) . . ?
O5 C9 C10 118.57(15) . . ?
C11 C10 C9 119.27(16) . . ?
C16 C10 C9 121.34(16) . . ?
C16 C10 C11 119.36(17) . . ?
C10 C11 H11 119.8 . . ?
C12 C11 C10 120.36(18) . . ?
C12 C11 H11 119.8 . . ?
C11 C12 H12 120.1 . . ?
C11 C12 C13 119.89(18) . . ?
C13 C12 H12 120.1 . . ?
C12 C13 C14 119.85(18) . . ?
C15 C13 C12 120.01(18) . . ?
C15 C13 C14 120.09(18) . . ?
O6 C14 C13 124.22(19) . . ?
O6 C14 H14 117.9 . . ?
C13 C14 H14 117.9 . . ?
C13 C15 H15 119.8 . . ?
C16 C15 C13 120.34(18) . . ?
C16 C15 H15 119.8 . . ?
C10 C16 H16 120.0 . . ?
C15 C16 C10 120.00(17) . . ?
C15 C16 H16 120.0 . . ?
O7 C17 H17A 110.7 . . ?
O7 C17 H17B 110.7 . . ?
O7 C17 C18 105.31(17) . . ?
H17A C17 H17B 108.8 . . ?
C18 C17 H17A 110.7 . . ?
C18 C17 H17B 110.7 . . ?
C17 C18 H18A 110.9 . . ?
C17 C18 H18B 110.9 . . ?
C17 C18 C19 104.27(18) . . ?
H18A C18 H18B 108.9 . . ?
C19 C18 H18A 110.9 . . ?
C19 C18 H18B 110.9 . . ?
C18 C19 H19A 110.8 . . ?
C18 C19 H19B 110.8 . . ?
H19A C19 H19B 108.9 . . ?
C20 C19 C18 104.63(18) . . ?
C20 C19 H19A 110.8 . . ?
C20 C19 H19B 110.8 . . ?
O7 C20 C19 104.99(17) . . ?
O7 C20 H20A 110.7 . . ?
O7 C20 H20B 110.7 . . ?
C19 C20 H20A 110.7 . . ?
C19 C20 H20B 110.7 . . ?
H20A C20 H20B 108.8 . . ?
C21 O8 C24 104.5(2) . . ?
O8 C21 H21A 110.4 . . ?
O8 C21 H21B 110.4 . . ?
O8 C21 C22 106.51(19) . . ?
H21A C21 H21B 108.6 . . ?
C22 C21 H21A 110.4 . . ?
C22 C21 H21B 110.4 . . ?
C21 C22 H22A 111.1 . . ?
C21 C22 H22B 111.1 . . ?
C21 C22 C23 103.1(2) . . ?
H22A C22 H22B 109.1 . . ?
C23 C22 H22A 111.1 . . ?
C23 C22 H22B 111.1 . . ?
C22 C23 H23A 111.2 . . ?
C22 C23 H23B 111.2 . . ?
H23A C23 H23B 109.1 . . ?
C24 C23 C22 103.05(19) . . ?
C24 C23 H23A 111.2 . . ?
C24 C23 H23B 111.2 . . ?
O8 C24 C23 104.8(2) . . ?
O8 C24 H24A 110.8 . . ?
O8 C24 H24B 110.8 . . ?
C23 C24 H24A 110.8 . . ?
C23 C24 H24B 110.8 . . ?
H24A C24 H24B 108.9 . . ?

loop_
_geom_bond_atom_site_label_1
_geom_bond_atom_site_label_2
_geom_bond_distance
_geom_bond_site_symmetry_2
_geom_bond_publ_flag
Ru1 Ru1 2.2689(3) 2_666 ?
Ru1 O1 2.0543(12) . ?
Ru1 O2 2.0684(12) 2_666 ?
Ru1 O4 2.0552(12) . ?
Ru1 O5 2.0765(12) 2_666 ?
Ru1 O7 2.3578(12) . ?
O1 C1 1.269(2) . ?
O2 C1 1.271(2) . ?
O3 C6 1.207(2) . ?
O4 C9 1.268(2) . ?
O5 C9 1.269(2) . ?
O6 C14 1.203(3) . ?
O7 C17 1.458(2) . ?
O7 C20 1.447(2) . ?
C1 C2 1.491(2) . ?
C2 C3 1.391(2) . ?
C2 C8 1.398(2) . ?
C3 H3 0.9500 . ?
C3 C4 1.386(2) . ?
C4 H4 0.9500 . ?
C4 C5 1.390(3) . ?
C5 C6 1.482(3) . ?
C5 C7 1.398(3) . ?
C6 H6 0.9500 . ?
C7 H7 0.9500 . ?
C7 C8 1.382(3) . ?
C8 H8 0.9500 . ?
C9 C10 1.490(2) . ?
C10 C11 1.407(3) . ?
C10 C16 1.393(3) . ?
C11 H11 0.9500 . ?
C11 C12 1.380(3) . ?
C12 H12 0.9500 . ?
C12 C13 1.394(3) . ?
C13 C14 1.479(3) . ?
C13 C15 1.389(3) . ?
C14 H14 0.9500 . ?
C15 H15 0.9500 . ?
C15 C16 1.388(3) . ?
C16 H16 0.9500 . ?
C17 H17A 0.9900 . ?
C17 H17B 0.9900 . ?
C17 C18 1.522(3) . ?
C18 H18A 0.9900 . ?
C18 H18B 0.9900 . ?
C18 C19 1.536(3) . ?
C19 H19A 0.9900 . ?
C19 H19B 0.9900 . ?
C19 C20 1.524(3) . ?
C20 H20A 0.9900 . ?
C20 H20B 0.9900 . ?
O8 C21 1.405(3) . ?
O8 C24 1.426(3) . ?
C21 H21A 0.9900 . ?
C21 H21B 0.9900 . ?
C21 C22 1.521(4) . ?
C22 H22A 0.9900 . ?
C22 H22B 0.9900 . ?
C22 C23 1.545(4) . ?
C23 H23A 0.9900 . ?
C23 H23B 0.9900 . ?
C23 C24 1.504(4) . ?
C24 H24A 0.9900 . ?
C24 H24B 0.9900 . ?

loop_
_geom_torsion_atom_site_label_1
_geom_torsion_atom_site_label_2
_geom_torsion_atom_site_label_3
_geom_torsion_atom_site_label_4
_geom_torsion
_geom_torsion_site_symmetry_1
_geom_torsion_site_symmetry_2
_geom_torsion_site_symmetry_3
_geom_torsion_site_symmetry_4
_geom_torsion_publ_flag
Ru1 O1 C1 O2 1.9(2) . . . . ?
Ru1 O1 C1 C2 -178.39(11) . . . . ?
Ru1 O2 C1 O1 -1.2(2) 2_666 . . . ?
Ru1 O2 C1 C2 179.10(11) 2_666 . . . ?
Ru1 O4 C9 O5 -3.8(2) . . . . ?
Ru1 O4 C9 C10 174.88(11) . . . . ?
Ru1 O5 C9 O4 4.5(2) 2_666 . . . ?
Ru1 O5 C9 C10 -174.10(11) 2_666 . . . ?
Ru1 O7 C17 C18 169.11(13) . . . . ?
Ru1 O7 C20 C19 -170.31(14) . . . . ?
O1 C1 C2 C3 -0.9(2) . . . . ?
O1 C1 C2 C8 177.80(17) . . . . ?
O2 C1 C2 C3 178.88(16) . . . . ?
O2 C1 C2 C8 -2.5(3) . . . . ?
O4 C9 C10 C11 -5.0(2) . . . . ?
O4 C9 C10 C16 177.01(16) . . . . ?
O5 C9 C10 C11 173.78(16) . . . . ?
O5 C9 C10 C16 -4.3(3) . . . . ?
O7 C17 C18 C19 -22.7(2) . . . . ?
C1 C2 C3 C4 178.79(17) . . . . ?
C1 C2 C8 C7 -179.26(17) . . . . ?
C2 C3 C4 C5 0.8(3) . . . . ?
C3 C2 C8 C7 -0.6(3) . . . . ?
C3 C4 C5 C6 178.93(18) . . . . ?
C3 C4 C5 C7 -1.3(3) . . . . ?
C4 C5 C6 O3 -177.9(2) . . . . ?
C4 C5 C7 C8 0.8(3) . . . . ?
C5 C7 C8 C2 0.2(3) . . . . ?
C6 C5 C7 C8 -179.43(19) . . . . ?
C7 C5 C6 O3 2.3(3) . . . . ?
C8 C2 C3 C4 0.1(3) . . . . ?
C9 C10 C11 C12 -175.95(17) . . . . ?
C9 C10 C16 C15 176.39(17) . . . . ?
C10 C11 C12 C13 -0.7(3) . . . . ?
C11 C10 C16 C15 -1.6(3) . . . . ?
C11 C12 C13 C14 176.10(19) . . . . ?
C11 C12 C13 C15 -1.3(3) . . . . ?
C12 C13 C14 O6 -2.5(3) . . . . ?
C12 C13 C15 C16 1.8(3) . . . . ?
C13 C15 C16 C10 -0.3(3) . . . . ?
C14 C13 C15 C16 -175.62(18) . . . . ?
C15 C13 C14 O6 174.9(2) . . . . ?
C16 C10 C11 C12 2.1(3) . . . . ?
C17 O7 C20 C19 -39.7(2) . . . . ?
C17 C18 C19 C20 -1.1(3) . . . . ?
C18 C19 C20 O7 24.7(2) . . . . ?
C20 O7 C17 C18 39.2(2) . . . . ?
O8 C21 C22 C23 18.3(3) . . . . ?
C21 O8 C24 C23 43.5(3) . . . . ?
C21 C22 C23 C24 7.4(3) . . . . ?
C22 C23 C24 O8 -30.5(3) . . . . ?
C24 O8 C21 C22 -38.5(3) . . . . ?
